data_7216267
loop_
_publ_author_name
'Fujiyama, Shinjiro'
'Seino, Shintaro'
'Kamiya, Natsumi'
'Nishi, Koji'
'Yoza, Kenji'
'Yokomori, Yoshinobu'

_publ_section_title
;
 Adsorption structures of non-aromatic hydrocarbons on silicalite-1 using
 the single-crystal X-ray diffraction method.
;
_journal_issue 30
_journal_name_full 'Physical chemistry chemical physics : PCCP'
_journal_page_first 15839
_journal_page_last 15845
_journal_paper_doi 10.1039/c4cp01860e
_journal_volume 16
_journal_year 2014
_chemical_formula_sum 'C4.5 H0 O48 Si24'
_chemical_formula_weight 1497
_chemical_name_systematic
; 
 ? 
;
_space_group_IT_number 14
_symmetry_cell_setting monoclinic
_symmetry_space_group_name_Hall '-P 2yn'
_symmetry_space_group_name_H-M 'P 1 21/n 1'
_atom_sites_solution_hydrogens none
_atom_sites_solution_primary direct
_atom_sites_solution_secondary difmap
_audit_creation_method SHELXL-97
_cell_angle_alpha 90.00
_cell_angle_beta 89.962(7)
_cell_angle_gamma 90.00
_cell_formula_units_Z 4
_cell_length_a 13.448(9)
_cell_length_b 20.156(14)
_cell_length_c 19.971(14)
_cell_measurement_temperature 296(2)
_cell_volume 5413(6)
_computing_cell_refinement 'Bruker XSCANS'
_computing_data_collection 'Bruker XSCANS'
_computing_data_reduction 'Bruker SHELXTL'
_computing_molecular_graphics 'Bruker SHELXTL'
_computing_publication_material 'Bruker SHELXTL'
_computing_structure_refinement 'SHELXL-97 (Sheldrick, 1997)'
_computing_structure_solution 'SHELXS-97 (Sheldrick, 1990)'
_diffrn_ambient_temperature 296(2)
_diffrn_measured_fraction_theta_full 0.939
_diffrn_measured_fraction_theta_max 0.939
_diffrn_measurement_device_type 'Bruker P4'
_diffrn_measurement_method '\w scans'
_diffrn_radiation_monochromator graphite
_diffrn_radiation_source 'fine-focus sealed tube'
_diffrn_radiation_type MoK\a
_diffrn_radiation_wavelength 0.71073
_diffrn_reflns_av_R_equivalents 0.0844
_diffrn_reflns_av_sigmaI/netI 0.1133
_diffrn_reflns_limit_h_max 18
_diffrn_reflns_limit_h_min -17
_diffrn_reflns_limit_k_max 26
_diffrn_reflns_limit_k_min -26
_diffrn_reflns_limit_l_max 26
_diffrn_reflns_limit_l_min -26
_diffrn_reflns_number 63116
_diffrn_reflns_theta_full 28.60
_diffrn_reflns_theta_max 28.60
_diffrn_reflns_theta_min 1.01
_exptl_absorpt_coefficient_mu 0.669
_exptl_absorpt_correction_T_max 0.9572
_exptl_absorpt_correction_T_min 0.9122
_exptl_absorpt_correction_type analytical
_exptl_crystal_density_diffrn 1.838
_exptl_crystal_density_method 'not measured'
_exptl_crystal_F_000 3008
_exptl_crystal_size_max 0.14
_exptl_crystal_size_mid 0.09
_exptl_crystal_size_min 0.07
_refine_diff_density_max 0.920
_refine_diff_density_min -0.473
_refine_diff_density_rms 0.139
_refine_ls_extinction_method none
_refine_ls_goodness_of_fit_ref 0.887
_refine_ls_hydrogen_treatment none
_refine_ls_matrix_type full
_refine_ls_number_parameters 666
_refine_ls_number_reflns 13015
_refine_ls_number_restraints 0
_refine_ls_restrained_S_all 0.887
_refine_ls_R_factor_all 0.1332
_refine_ls_R_factor_gt 0.0513
_refine_ls_shift/su_max 0.067
_refine_ls_shift/su_mean 0.009
_refine_ls_structure_factor_coef Fsqd
_refine_ls_weighting_details 'calc w=1/[\s^2^(Fo^2^)+(0.0661P)^2^+0.0000P] where P=(Fo^2^+2Fc^2^)/3'
_refine_ls_weighting_scheme calc
_refine_ls_wR_factor_gt 0.1423
_refine_ls_wR_factor_ref 0.1649
_reflns_number_gt 5390
_reflns_number_total 13015
_reflns_threshold_expression >2sigma(I)
_cod_data_source_file c4cp01860e2.cif
_cod_data_source_block f_t2butene_twin_02atm_1h
_cod_depositor_comments
;
The following automatic conversions were performed:

'_symmetry_cell_setting' value 'Monoclinic' changed to 'monoclinic'
according to
/usr/data/users/saulius/crontab/automatic-downloads/rss-feeds/RSC/lib/dictionaries/cif_core.dic
dictionary named 'cif_core.dic' version 2.4.2 from
2011-04-26.

'_exptl_absorpt_correction_type' value 'Analytical'
changed to 'analytical' according to
/usr/data/users/saulius/crontab/automatic-downloads/rss-feeds/RSC/lib/dictionaries/cif_core.dic
dictionary named 'cif_core.dic' version 2.4.2 from 2011-04-26.

Automatic conversion script
Id: cif_fix_values 2281 2013-09-26 08:29:07Z andrius 

 Adding full bibliography for 7216252--7216267.cif.
;
_cod_original_sg_symbol_H-M P2(1)/n
_cod_database_code 7216267

loop_
_symmetry_equiv_pos_as_xyz
'x, y, z'
'-x+1/2, y+1/2, -z+1/2'
'-x, -y, -z'
'x-1/2, -y-1/2, z-1/2'

loop_
_atom_site_label
_atom_site_type_symbol
_atom_site_fract_x
_atom_site_fract_y
_atom_site_fract_z
_atom_site_U_iso_or_equiv
_atom_site_adp_type
_atom_site_occupancy
_atom_site_symmetry_multiplicity
_atom_site_calc_flag
_atom_site_refinement_flags
_atom_site_disorder_assembly
_atom_site_disorder_group
C301 C 0.6369(10) 0.2287(8) 0.2413(11) 0.187(10) Uiso 0.811(12) 1 d PG A 1
C302 C 0.6482(7) 0.2964(7) 0.2726(8) 0.169(11) Uiso 0.811(12) 1 d PG A 1
C303 C 0.6438(8) 0.3536(8) 0.2379(8) 0.162(9) Uiso 0.811(12) 1 d PG A 1
C304 C 0.6551(9) 0.4213(7) 0.2693(10) 0.264(16) Uiso 0.811(12) 1 d PG A 1
C101 C 0.9689(19) 0.4941(15) 0.5520(8) 0.13(2) Uiso 0.322(8) 1 d PG . 2
C102 C 1.0205(14) 0.4936(11) 0.4850(9) 0.043(9) Uiso 0.322(8) 1 d PG . 2
C103 C 0.9727(11) 0.4986(9) 0.4259(8) 0.060(10) Uiso 0.322(8) 1 d PG . 2
C104 C 1.0244(11) 0.4980(9) 0.3589(9) 0.079(13) Uiso 0.322(8) 1 d PG . 2
Si1 Si 0.3325(2) 0.42235(15) -0.0575(2) 0.0168(7) Uani 1 1 d . . .
Si2 Si 0.1845(3) 0.30871(17) -0.02991(15) 0.0187(7) Uani 1 1 d . . .
Si3 Si -0.0357(2) 0.27937(16) -0.0624(2) 0.0192(8) Uani 1 1 d . . .
Si4 Si -0.0295(2) 0.12229(16) -0.06338(19) 0.0170(8) Uani 1 1 d . . .
Si5 Si 0.1825(2) 0.07349(16) -0.02837(16) 0.0158(8) Uani 1 1 d . . .
Si6 Si 0.3268(2) 0.18805(16) -0.05822(19) 0.0182(7) Uani 1 1 d . . .
Si7 Si 0.3251(3) 0.42346(17) 0.17153(18) 0.0172(8) Uani 1 1 d . . .
Si8 Si 0.1847(2) 0.30764(17) 0.12811(18) 0.0177(7) Uani 1 1 d . . .
Si9 Si -0.0297(2) 0.27341(18) 0.17338(18) 0.0176(8) Uani 1 1 d . . .
Si10 Si -0.0275(3) 0.11945(18) 0.17431(18) 0.0194(8) Uani 1 1 d . . .
Si11 Si 0.1833(3) 0.07058(15) 0.12921(18) 0.0163(7) Uani 1 1 d . . .
Si12 Si 0.3207(3) 0.18681(17) 0.17038(17) 0.0177(7) Uani 1 1 d . . .
Si13 Si 0.3390(2) 0.42415(15) 0.5571(2) 0.0165(7) Uani 1 1 d . . .
Si14 Si 0.1928(2) 0.30870(18) 0.52867(16) 0.0186(8) Uani 1 1 d . . .
Si15 Si -0.0282(2) 0.27986(16) 0.5609(2) 0.0172(7) Uani 1 1 d . . .
Si16 Si -0.0268(2) 0.12332(16) 0.56394(18) 0.0160(7) Uani 1 1 d . . .
Si17 Si 0.1866(2) 0.07062(16) 0.52852(16) 0.0141(7) Uani 1 1 d . . .
Si18 Si 0.3271(2) 0.18556(16) 0.56110(19) 0.0185(7) Uani 1 1 d . . .
Si19 Si 0.3232(3) 0.42285(17) 0.32755(18) 0.0173(8) Uani 1 1 d . . .
Si20 Si 0.1827(2) 0.30872(17) 0.37010(17) 0.0176(7) Uani 1 1 d . . .
Si21 Si -0.0329(2) 0.27393(17) 0.32890(18) 0.0182(8) Uani 1 1 d . . .
Si22 Si -0.0296(3) 0.11901(18) 0.32809(18) 0.0176(8) Uani 1 1 d . . .
Si23 Si 0.1835(3) 0.06997(16) 0.36997(19) 0.0179(8) Uani 1 1 d . . .
Si24 Si 0.3151(3) 0.18794(17) 0.32470(16) 0.0180(7) Uani 1 1 d . . .
O1 O 0.2390(6) 0.3736(4) -0.0572(6) 0.045(3) Uani 1 1 d . . .
O2 O 0.0744(6) 0.3077(4) -0.0627(5) 0.036(2) Uani 1 1 d . . .
O3 O -0.0364(7) 0.2008(4) -0.0578(6) 0.051(3) Uani 1 1 d . . .
O4 O 0.0846(5) 0.0988(4) -0.0629(5) 0.033(2) Uani 1 1 d . . .
O5 O 0.2775(5) 0.1157(3) -0.0539(6) 0.032(2) Uani 1 1 d . . .
O6 O 0.2426(6) 0.2433(4) -0.0478(6) 0.050(3) Uani 1 1 d . . .
O7 O 0.2395(7) 0.3727(4) 0.1574(5) 0.040(3) Uani 1 1 d . . .
O8 O 0.0754(6) 0.3048(4) 0.1607(4) 0.040(2) Uani 1 1 d . . .
O9 O -0.0265(7) 0.1951(4) 0.1546(4) 0.032(2) Uani 1 1 d . . .
O10 O 0.0802(6) 0.0891(5) 0.1649(5) 0.040(3) Uani 1 1 d . . .
O11 O 0.2728(6) 0.1166(4) 0.1541(5) 0.030(2) Uani 1 1 d . . .
O12 O 0.2494(6) 0.2436(4) 0.1481(5) 0.048(3) Uani 1 1 d . . .
O13 O 0.1812(8) 0.3113(5) 0.0499(5) 0.068(3) Uani 1 1 d . . .
O14 O 0.1686(6) 0.0796(4) 0.0508(5) 0.035(2) Uani 1 1 d . . .
O15 O 0.3909(7) 0.4180(4) -0.1278(4) 0.037(2) Uani 1 1 d . . .
O16 O 0.4067(7) 0.4041(5) 0.0005(5) 0.048(3) Uani 1 1 d . . .
O17 O 0.4225(6) 0.3993(5) 0.1341(5) 0.034(2) Uani 1 1 d . . .
O18 O 0.3761(5) 0.1952(4) -0.1294(4) 0.030(2) Uani 1 1 d . . .
O19 O 0.4102(7) 0.1947(5) -0.0022(4) 0.040(2) Uani 1 1 d . . .
O20 O 0.4224(6) 0.1951(4) 0.1287(4) 0.033(2) Uani 1 1 d . . .
O21 O 0.2039(6) -0.0031(4) -0.0512(5) 0.032(2) Uani 1 1 d . . .
O22 O 0.2086(6) -0.0045(4) 0.1477(5) 0.034(2) Uani 1 1 d . . .
O23 O 0.3492(3) 0.4238(2) 0.2503(6) 0.0345(11) Uani 1 1 d . . .
O24 O 0.3472(3) 0.1929(2) 0.2492(5) 0.0301(11) Uani 1 1 d . . .
O25 O -0.0544(3) 0.2832(2) 0.2494(5) 0.0284(11) Uani 1 1 d . . .
O26 O -0.0609(3) 0.10999(19) 0.2493(5) 0.0246(10) Uani 1 1 d . . .
O27 O 0.2487(6) 0.3723(4) 0.5562(6) 0.037(2) Uani 1 1 d . . .
O28 O 0.0809(5) 0.3097(4) 0.5557(5) 0.0293(19) Uani 1 1 d . . .
O29 O -0.0236(7) 0.2015(4) 0.5595(6) 0.052(3) Uani 1 1 d . . .
O30 O 0.0818(6) 0.0937(5) 0.5614(6) 0.045(3) Uani 1 1 d . . .
O31 O 0.2722(6) 0.1159(4) 0.5573(5) 0.030(2) Uani 1 1 d . . .
O32 O 0.2467(6) 0.2442(4) 0.5581(5) 0.035(2) Uani 1 1 d . . .
O33 O 0.2309(6) 0.3726(4) 0.3407(5) 0.038(3) Uani 1 1 d . . .
O34 O 0.0673(6) 0.3088(4) 0.3513(4) 0.033(2) Uani 1 1 d . . .
O35 O -0.0267(7) 0.1973(4) 0.3479(4) 0.040(3) Uani 1 1 d . . .
O36 O 0.0789(7) 0.0882(5) 0.3395(5) 0.052(3) Uani 1 1 d . . .
O37 O 0.2652(7) 0.1181(5) 0.3368(5) 0.042(3) Uani 1 1 d . . .
O38 O 0.2302(6) 0.2433(4) 0.3390(5) 0.042(2) Uani 1 1 d . . .
O39 O 0.1916(7) 0.3083(5) 0.4499(5) 0.060(3) Uani 1 1 d . . .
O40 O 0.1817(6) 0.0798(4) 0.4495(4) 0.040(2) Uani 1 1 d . . .
O41 O 0.3929(7) 0.4190(4) 0.6270(5) 0.037(3) Uani 1 1 d . . .
O42 O 0.4155(7) 0.4099(5) 0.4964(4) 0.036(2) Uani 1 1 d . . .
O43 O 0.4221(6) 0.4005(4) 0.3686(4) 0.032(2) Uani 1 1 d . . .
O44 O 0.3885(6) 0.1891(4) 0.6306(4) 0.031(2) Uani 1 1 d . . .
O45 O 0.4035(7) 0.1914(5) 0.4989(4) 0.042(3) Uani 1 1 d . . .
O46 O -0.0871(6) 0.3015(5) -0.1310(4) 0.045(3) Uani 1 1 d . . .
O47 O 0.2082(5) -0.0034(3) 0.5465(5) 0.0224(19) Uani 1 1 d . . .
O48 O 0.2117(6) -0.0057(4) 0.3528(5) 0.029(2) Uani 1 1 d . . .

loop_
_atom_site_aniso_label
_atom_site_aniso_U_11
_atom_site_aniso_U_22
_atom_site_aniso_U_33
_atom_site_aniso_U_23
_atom_site_aniso_U_13
_atom_site_aniso_U_12
Si1 0.0228(17) 0.0147(16) 0.0128(16) -0.0015(15) -0.0013(16) 0.0041(13)
Si2 0.0237(16) 0.0155(17) 0.0169(16) -0.0015(15) 0.0016(13) -0.0008(16)
Si3 0.0218(17) 0.0187(18) 0.0172(19) -0.0015(15) -0.0027(15) 0.0002(13)
Si4 0.0192(18) 0.0155(18) 0.0164(19) 0.0021(16) 0.0004(16) 0.0029(13)
Si5 0.0177(17) 0.0129(17) 0.0167(18) 0.0015(13) 0.0002(15) 0.0001(14)
Si6 0.0208(17) 0.0146(16) 0.0192(16) 0.0032(17) 0.0050(16) -0.0049(14)
Si7 0.0232(19) 0.0171(19) 0.0112(18) -0.0013(14) 0.0019(17) -0.0009(16)
Si8 0.0183(15) 0.0168(17) 0.0180(16) 0.0004(16) -0.0011(16) -0.0007(16)
Si9 0.0190(19) 0.018(2) 0.0156(19) 0.0007(14) 0.0011(15) 0.0003(14)
Si10 0.026(2) 0.019(2) 0.0134(19) 0.0006(15) 0.0000(16) -0.0011(15)
Si11 0.0212(17) 0.0135(18) 0.0142(17) 0.0006(15) -0.0006(17) -0.0019(15)
Si12 0.0205(16) 0.0164(18) 0.0163(16) 0.0030(14) 0.0011(15) 0.0003(15)
Si13 0.0172(16) 0.0137(16) 0.0187(17) 0.0011(16) -0.0016(16) -0.0007(12)
Si14 0.0186(16) 0.0199(18) 0.0173(16) 0.0006(16) 0.0026(13) -0.0032(15)
Si15 0.0199(16) 0.0149(16) 0.0168(17) 0.0001(15) 0.0024(15) 0.0005(12)
Si16 0.0141(16) 0.0191(18) 0.0149(18) 0.0017(16) 0.0030(15) -0.0048(13)
Si17 0.0143(16) 0.0124(17) 0.0154(18) 0.0012(13) 0.0006(14) -0.0013(14)
Si18 0.0203(17) 0.0175(17) 0.0178(17) 0.0047(16) -0.0008(16) -0.0036(14)
Si19 0.0216(19) 0.0143(19) 0.0160(19) 0.0028(14) -0.0014(17) -0.0005(15)
Si20 0.0181(15) 0.0193(18) 0.0153(16) -0.0002(16) -0.0005(15) -0.0026(16)
Si21 0.0219(19) 0.018(2) 0.0150(19) -0.0041(15) -0.0025(15) 0.0012(14)
Si22 0.0213(19) 0.018(2) 0.0137(19) 0.0039(15) -0.0018(16) -0.0003(14)
Si23 0.0216(18) 0.0150(19) 0.0169(18) -0.0001(15) -0.0016(18) -0.0004(15)
Si24 0.0212(16) 0.0178(18) 0.0150(15) -0.0002(14) 0.0045(14) -0.0057(15)
O1 0.049(5) 0.018(5) 0.069(7) 0.005(6) -0.008(6) -0.015(4)
O2 0.024(4) 0.044(5) 0.040(5) 0.006(5) 0.003(4) 0.001(4)
O3 0.067(6) 0.011(4) 0.077(7) -0.003(6) -0.009(6) 0.004(4)
O4 0.016(4) 0.052(5) 0.030(5) 0.004(5) 0.001(4) 0.013(4)
O5 0.017(4) 0.013(4) 0.066(6) 0.007(5) 0.006(5) -0.003(3)
O6 0.038(5) 0.026(5) 0.086(7) -0.010(5) 0.009(5) 0.018(4)
O7 0.036(5) 0.029(6) 0.055(7) -0.008(5) -0.004(5) -0.022(4)
O8 0.021(4) 0.047(5) 0.052(5) -0.010(4) 0.011(4) -0.008(4)
O9 0.051(6) 0.019(5) 0.027(5) 0.002(4) 0.007(4) 0.006(4)
O10 0.027(5) 0.059(7) 0.033(6) 0.007(5) 0.012(5) 0.014(5)
O11 0.033(5) 0.012(4) 0.044(5) -0.014(3) -0.007(4) -0.005(4)
O12 0.037(5) 0.029(5) 0.078(7) 0.007(4) -0.005(4) 0.024(4)
O13 0.086(7) 0.097(8) 0.022(5) -0.005(7) 0.001(6) 0.004(7)
O14 0.051(5) 0.031(5) 0.025(5) -0.003(4) 0.000(4) 0.016(4)
O15 0.044(6) 0.054(6) 0.015(5) -0.002(5) 0.007(5) 0.019(5)
O16 0.033(5) 0.087(8) 0.023(5) -0.006(5) -0.020(4) 0.024(5)
O17 0.030(5) 0.054(6) 0.018(5) -0.004(5) 0.007(5) 0.009(5)
O18 0.020(4) 0.057(5) 0.014(4) 0.010(4) 0.002(3) -0.011(4)
O19 0.039(5) 0.053(7) 0.027(5) -0.010(5) -0.017(4) -0.004(5)
O20 0.025(4) 0.056(6) 0.020(4) 0.002(5) 0.009(4) 0.001(4)
O21 0.032(5) 0.028(5) 0.035(5) -0.013(5) -0.004(5) -0.009(4)
O22 0.035(5) 0.022(5) 0.044(6) 0.008(4) 0.006(5) 0.006(5)
O23 0.033(3) 0.058(3) 0.013(2) -0.001(6) -0.005(6) 0.009(2)
O24 0.034(3) 0.041(3) 0.016(2) 0.002(6) -0.008(5) -0.014(2)
O25 0.033(3) 0.038(3) 0.013(2) 0.006(5) -0.002(6) 0.008(2)
O26 0.021(2) 0.038(3) 0.014(2) -0.012(5) 0.004(5) -0.004(2)
O27 0.023(4) 0.029(5) 0.060(6) -0.014(5) 0.002(5) -0.013(4)
O28 0.013(4) 0.032(5) 0.042(4) -0.008(4) 0.016(4) -0.011(3)
O29 0.065(6) 0.014(5) 0.076(7) 0.003(6) 0.005(6) -0.006(4)
O30 0.023(5) 0.063(6) 0.050(6) 0.001(6) 0.019(5) 0.014(4)
O31 0.032(5) 0.020(5) 0.037(5) 0.005(5) -0.016(5) -0.009(4)
O32 0.043(5) 0.021(4) 0.041(5) 0.008(4) 0.005(4) 0.008(4)
O33 0.023(5) 0.024(5) 0.067(7) 0.011(5) 0.008(5) -0.010(4)
O34 0.023(4) 0.030(5) 0.048(5) -0.003(4) -0.014(3) -0.001(4)
O35 0.071(7) 0.011(5) 0.037(6) -0.001(4) -0.007(5) -0.004(5)
O36 0.035(6) 0.059(7) 0.062(7) -0.015(6) -0.028(6) 0.031(5)
O37 0.047(6) 0.034(5) 0.046(6) -0.006(4) 0.028(5) -0.017(4)
O38 0.030(4) 0.022(4) 0.075(6) -0.005(4) 0.013(4) 0.007(3)
O39 0.065(6) 0.102(8) 0.012(4) 0.005(7) -0.004(5) -0.005(6)
O40 0.062(6) 0.052(5) 0.005(4) -0.003(4) 0.004(4) -0.008(5)
O41 0.051(6) 0.033(6) 0.028(6) 0.002(5) -0.020(5) 0.026(5)
O42 0.037(5) 0.042(5) 0.030(5) -0.011(4) 0.008(4) 0.012(4)
O43 0.025(5) 0.050(6) 0.020(5) 0.013(5) -0.009(5) 0.017(4)
O44 0.046(5) 0.022(4) 0.025(4) 0.005(4) -0.014(4) -0.007(4)
O45 0.037(5) 0.066(7) 0.023(5) 0.007(5) 0.010(4) 0.000(6)
O46 0.030(5) 0.086(7) 0.021(5) 0.019(5) -0.006(4) 0.018(5)
O47 0.021(4) 0.004(4) 0.041(5) 0.005(4) -0.001(4) -0.001(3)
O48 0.024(5) 0.010(4) 0.053(7) -0.008(4) 0.007(5) -0.004(4)

loop_
_atom_type_symbol
_atom_type_description
_atom_type_scat_dispersion_real
_atom_type_scat_dispersion_imag
_atom_type_scat_source
C C 0.0033 0.0016 'International Tables Vol C Tables 4.2.6.8 and 6.1.1.4'
H H 0.0000 0.0000 'International Tables Vol C Tables 4.2.6.8 and 6.1.1.4'
O O 0.0106 0.0060 'International Tables Vol C Tables 4.2.6.8 and 6.1.1.4'
Si Si 0.0817 0.0704 'International Tables Vol C Tables 4.2.6.8 and 6.1.1.4'

loop_
_geom_angle_atom_site_label_1
_geom_angle_atom_site_label_2
_geom_angle_atom_site_label_3
_geom_angle
_geom_angle_site_symmetry_1
_geom_angle_site_symmetry_3
C303 C302 C301 123.8 . .
C302 C303 C304 123.8 . .
C102 C101 C103 104(5) 3_766 3_766
C102 C101 C102 25(4) 3_766 .
C103 C101 C102 92(3) 3_766 .
C102 C101 C104 153(4) 3_766 3_766
C103 C101 C104 57.3(16) 3_766 3_766
C102 C101 C104 149(2) . 3_766
C101 C102 C102 132(6) 3_766 3_766
C101 C102 C103 41(2) 3_766 .
C102 C102 C103 106(3) 3_766 .
C101 C102 C101 155(3) 3_766 .
C102 C102 C101 23(4) 3_766 .
C103 C102 C101 123.8 . .
C101 C102 C103 153(3) 3_766 3_766
C102 C102 C103 46.3(16) 3_766 3_766
C103 C102 C103 153(2) . 3_766
C101 C102 C103 30.7(17) . 3_766
C101 C103 C102 35(3) 3_766 .
C101 C103 C104 92(2) 3_766 .
C102 C103 C104 123.8 . .
C101 C103 C102 57.3(17) 3_766 3_766
C102 C103 C102 27.3(16) . 3_766
C104 C103 C102 149.3(13) . 3_766
C103 C104 C101 30.7(10) . 3_766
O16 Si1 O1 110.7(6) . .
O16 Si1 O47 109.5(5) . 2
O1 Si1 O47 107.7(4) . 2
O16 Si1 O15 108.6(5) . .
O1 Si1 O15 110.8(6) . .
O47 Si1 O15 109.6(5) 2 .
O6 Si2 O1 112.4(5) . .
O6 Si2 O13 105.5(6) . .
O1 Si2 O13 109.1(6) . .
O6 Si2 O2 110.6(5) . .
O1 Si2 O2 107.0(5) . .
O13 Si2 O2 112.3(5) . .
O45 Si3 O3 108.9(6) 4_565 .
O45 Si3 O2 110.5(5) 4_565 .
O3 Si3 O2 111.4(5) . .
O45 Si3 O46 109.5(5) 4_565 .
O3 Si3 O46 109.0(6) . .
O2 Si3 O46 107.5(5) . .
O42 Si4 O43 110.2(5) 4_565 4_565
O42 Si4 O3 109.7(6) 4_565 .
O43 Si4 O3 109.1(6) 4_565 .
O42 Si4 O4 109.2(5) 4_565 .
O43 Si4 O4 108.3(5) 4_565 .
O3 Si4 O4 110.3(5) . .
O4 Si5 O14 108.2(5) . .
O4 Si5 O5 110.6(5) . .
O14 Si5 O5 111.3(5) . .
O4 Si5 O21 109.4(5) . .
O14 Si5 O21 111.7(5) . .
O5 Si5 O21 105.7(5) . .
O18 Si6 O19 109.2(5) . .
O18 Si6 O6 110.5(5) . .
O19 Si6 O6 110.4(6) . .
O18 Si6 O5 107.8(5) . .
O19 Si6 O5 109.3(5) . .
O6 Si6 O5 109.5(4) . .
O7 Si7 O17 108.8(5) . .
O7 Si7 O48 107.6(5) . 2
O17 Si7 O48 113.0(5) . 2
O7 Si7 O23 109.2(5) . .
O17 Si7 O23 107.2(4) . .
O48 Si7 O23 111.0(4) 2 .
O13 Si8 O12 107.6(6) . .
O13 Si8 O8 112.3(5) . .
O12 Si8 O8 111.5(5) . .
O13 Si8 O7 109.7(6) . .
O12 Si8 O7 108.3(5) . .
O8 Si8 O7 107.4(5) . .
O25 Si9 O8 107.2(4) . .
O25 Si9 O44 108.4(4) . 4_565
O8 Si9 O44 110.3(5) . 4_565
O25 Si9 O9 110.6(4) . .
O8 Si9 O9 109.4(5) . .
O44 Si9 O9 110.9(5) 4_565 .
O26 Si10 O9 110.9(4) . .
O26 Si10 O10 109.1(4) . .
O9 Si10 O10 109.7(5) . .
O26 Si10 O41 107.9(4) . 4_565
O9 Si10 O41 108.8(5) . 4_565
O10 Si10 O41 110.5(6) . 4_565
O14 Si11 O22 111.3(5) . .
O14 Si11 O11 109.5(5) . .
O22 Si11 O11 108.5(5) . .
O14 Si11 O10 107.7(5) . .
O22 Si11 O10 107.7(5) . .
O11 Si11 O10 112.2(5) . .
O12 Si12 O11 110.3(5) . .
O12 Si12 O20 107.4(5) . .
O11 Si12 O20 109.3(5) . .
O12 Si12 O24 111.0(4) . .
O11 Si12 O24 110.9(4) . .
O20 Si12 O24 107.9(4) . .
O41 Si13 O21 107.2(5) . 2
O41 Si13 O27 108.4(6) . .
O21 Si13 O27 109.2(5) 2 .
O41 Si13 O42 111.1(5) . .
O21 Si13 O42 109.9(5) 2 .
O27 Si13 O42 111.0(5) . .
O39 Si14 O27 110.9(6) . .
O39 Si14 O28 109.1(5) . .
O27 Si14 O28 108.6(5) . .
O39 Si14 O32 111.6(6) . .
O27 Si14 O32 108.3(5) . .
O28 Si14 O32 108.2(5) . .
O29 Si15 O20 110.4(6) . 4_566
O29 Si15 O28 109.9(5) . .
O20 Si15 O28 108.7(5) 4_566 .
O29 Si15 O19 109.1(6) . 4_566
O20 Si15 O19 110.8(5) 4_566 4_566
O28 Si15 O19 107.8(5) . 4_566
O30 Si16 O29 110.5(5) . .
O30 Si16 O17 108.0(6) . 4_566
O29 Si16 O17 109.8(6) . 4_566
O30 Si16 O16 110.6(6) . 4_566
O29 Si16 O16 107.8(6) . 4_566
O17 Si16 O16 110.0(5) 4_566 4_566
O47 Si17 O31 109.4(5) . .
O47 Si17 O40 110.3(5) . .
O31 Si17 O40 109.0(5) . .
O47 Si17 O30 110.0(5) . .
O31 Si17 O30 108.6(5) . .
O40 Si17 O30 109.4(5) . .
O31 Si18 O32 109.7(4) . .
O31 Si18 O45 108.8(6) . .
O32 Si18 O45 110.3(5) . .
O31 Si18 O44 108.5(5) . .
O32 Si18 O44 110.1(5) . .
O45 Si18 O44 109.4(5) . .
O23 Si19 O22 110.4(4) . 2
O23 Si19 O33 109.6(5) . .
O22 Si19 O33 108.4(5) 2 .
O23 Si19 O43 108.3(4) . .
O22 Si19 O43 108.4(5) 2 .
O33 Si19 O43 111.8(5) . .
O33 Si20 O38 111.9(5) . .
O33 Si20 O34 108.4(5) . .
O38 Si20 O34 107.4(5) . .
O33 Si20 O39 110.4(6) . .
O38 Si20 O39 110.8(6) . .
O34 Si20 O39 107.9(5) . .
O34 Si21 O35 108.5(5) . .
O34 Si21 O18 109.2(4) . 4_566
O35 Si21 O18 107.0(5) . 4_566
O34 Si21 O25 112.2(4) . .
O35 Si21 O25 110.8(4) . .
O18 Si21 O25 109.0(4) 4_566 .
O15 Si22 O36 110.8(6) 4_566 .
O15 Si22 O35 109.9(5) 4_566 .
O36 Si22 O35 108.6(6) . .
O15 Si22 O26 108.1(4) 4_566 .
O36 Si22 O26 109.2(5) . .
O35 Si22 O26 110.3(4) . .
O36 Si23 O40 109.9(5) . .
O36 Si23 O48 110.4(5) . .
O40 Si23 O48 109.4(5) . .
O36 Si23 O37 108.0(6) . .
O40 Si23 O37 110.2(5) . .
O48 Si23 O37 108.9(5) . .
O24 Si24 O37 108.6(4) . .
O24 Si24 O46 107.3(4) . 4_666
O37 Si24 O46 112.6(5) . 4_666
O24 Si24 O38 108.5(4) . .
O37 Si24 O38 106.7(5) . .
O46 Si24 O38 113.0(5) 4_666 .
Si2 O1 Si1 150.3(7) . .
Si3 O2 Si2 148.8(6) . .
Si3 O3 Si4 171.8(8) . .
Si5 O4 Si4 154.0(7) . .
Si6 O5 Si5 145.3(6) . .
Si2 O6 Si6 164.4(7) . .
Si7 O7 Si8 158.7(7) . .
Si9 O8 Si8 154.4(6) . .
Si10 O9 Si9 152.1(5) . .
Si10 O10 Si11 159.1(7) . .
Si12 O11 Si11 152.4(6) . .
Si12 O12 Si8 173.9(7) . .
Si8 O13 Si2 174.4(8) . .
Si11 O14 Si5 162.3(6) . .
Si22 O15 Si1 147.7(6) 4_665 .
Si1 O16 Si16 172.0(8) . 4_665
Si7 O17 Si16 147.2(6) . 4_665
Si6 O18 Si21 145.5(6) . 4_665
Si6 O19 Si15 161.9(7) . 4_665
Si15 O20 Si12 145.8(6) 4_665 .
Si13 O21 Si5 146.4(6) 2_545 .
Si11 O22 Si19 151.8(6) . 2_545
Si19 O23 Si7 155.5(3) . .
Si24 O24 Si12 150.2(3) . .
Si9 O25 Si21 153.4(3) . .
Si10 O26 Si22 145.7(3) . .
Si14 O27 Si13 153.1(7) . .
Si15 O28 Si14 152.4(6) . .
Si15 O29 Si16 174.3(8) . .
Si16 O30 Si17 157.6(8) . .
Si17 O31 Si18 150.3(6) . .
Si14 O32 Si18 156.6(6) . .
Si20 O33 Si19 153.6(7) . .
Si21 O34 Si20 153.3(6) . .
Si21 O35 Si22 151.8(6) . .
Si23 O36 Si22 163.4(7) . .
Si24 O37 Si23 153.1(6) . .
Si20 O38 Si24 157.1(7) . .
Si14 O39 Si20 176.2(7) . .
Si17 O40 Si23 165.9(6) . .
Si13 O41 Si10 148.1(6) . 4_666
Si4 O42 Si13 163.3(7) 4_666 .
Si4 O43 Si19 148.6(6) 4_666 .
Si9 O44 Si18 147.0(6) 4_666 .
Si3 O45 Si18 161.4(8) 4_666 .
Si24 O46 Si3 150.1(6) 4_565 .
Si17 O47 Si1 148.9(5) . 2_545
Si7 O48 Si23 147.6(6) 2_545 .

loop_
_geom_bond_atom_site_label_1
_geom_bond_atom_site_label_2
_geom_bond_distance
_geom_bond_site_symmetry_2
C301 C302 1.5081 .
C302 C303 1.3465 .
C303 C304 1.5080 .
C101 C102 0.79(4) 3_766
C101 C103 0.91(4) 3_766
C101 C102 1.5072 .
C101 C104 1.79(3) 3_766
C102 C101 0.79(4) 3_766
C102 C102 0.86(4) 3_766
C102 C103 1.3483 .
C102 C103 1.79(3) 3_766
C103 C101 0.91(3) 3_766
C103 C104 1.5071 .
C103 C102 1.79(3) 3_766
C104 C101 1.79(3) 3_766
Si1 O16 1.574(9) .
Si1 O1 1.596(8) .
Si1 O47 1.609(7) 2
Si1 O15 1.610(9) .
Si2 O6 1.575(8) .
Si2 O1 1.595(9) .
Si2 O13 1.596(10) .
Si2 O2 1.619(9) .
Si3 O45 1.585(9) 4_565
Si3 O3 1.586(8) .
Si3 O2 1.587(9) .
Si3 O46 1.600(9) .
Si4 O42 1.546(9) 4_565
Si4 O43 1.575(9) 4_565
Si4 O3 1.589(8) .
Si4 O4 1.607(8) .
Si5 O4 1.571(8) .
Si5 O14 1.597(10) .
Si5 O5 1.618(8) .
Si5 O21 1.634(8) .
Si6 O18 1.575(8) .
Si6 O19 1.591(9) .
Si6 O6 1.601(8) .
Si6 O5 1.603(7) .
Si7 O7 1.566(9) .
Si7 O17 1.585(9) .
Si7 O48 1.587(8) 2
Si7 O23 1.607(11) .
Si8 O13 1.564(10) .
Si8 O12 1.607(8) .
Si8 O8 1.608(9) .
Si8 O7 1.614(9) .
Si9 O25 1.566(10) .
Si9 O8 1.569(9) .
Si9 O44 1.586(9) 4_565
Si9 O9 1.623(9) .
Si10 O26 1.574(11) .
Si10 O9 1.575(9) .
Si10 O10 1.583(9) .
Si10 O41 1.625(8) 4_565
Si11 O14 1.589(10) .
Si11 O22 1.594(9) .
Si11 O11 1.600(9) .
Si11 O10 1.602(9) .
Si12 O12 1.559(8) .
Si12 O11 1.588(8) .
Si12 O20 1.609(9) .
Si12 O24 1.619(10) .
Si13 O41 1.577(10) .
Si13 O21 1.581(8) 2
Si13 O27 1.602(7) .
Si13 O42 1.616(10) .
Si14 O39 1.574(9) .
Si14 O27 1.585(8) .
Si14 O28 1.598(8) .
Si14 O32 1.601(8) .
Si15 O29 1.580(8) .
Si15 O20 1.590(9) 4_566
Si15 O28 1.590(8) .
Si15 O19 1.593(9) 4_566
Si16 O30 1.579(8) .
Si16 O29 1.580(8) .
Si16 O17 1.622(9) 4_566
Si16 O16 1.646(9) 4_566
Si17 O47 1.562(7) .
Si17 O31 1.578(8) .
Si17 O40 1.590(9) .
Si17 O30 1.623(9) .
Si18 O31 1.588(8) .
Si18 O32 1.603(8) .
Si18 O45 1.616(9) .
Si18 O44 1.617(9) .
Si19 O23 1.581(11) .
Si19 O22 1.604(9) 2
Si19 O33 1.623(9) .
Si19 O43 1.627(8) .
Si20 O33 1.556(9) .
Si20 O38 1.592(9) .
Si20 O34 1.597(8) .
Si20 O39 1.598(9) .
Si21 O34 1.585(8) .
Si21 O35 1.592(9) .
Si21 O18 1.605(8) 4_566
Si21 O25 1.626(10) .
Si22 O15 1.574(9) 4_566
Si22 O36 1.602(9) .
Si22 O35 1.628(9) .
Si22 O26 1.640(11) .
Si23 O36 1.576(9) .
Si23 O40 1.601(9) .
Si23 O48 1.609(8) .
Si23 O37 1.609(9) .
Si24 O24 1.571(10) .
Si24 O37 1.577(9) .
Si24 O46 1.599(9) 4_666
Si24 O38 1.622(8) .
O15 Si22 1.573(9) 4_665
O16 Si16 1.646(9) 4_665
O17 Si16 1.622(9) 4_665
O18 Si21 1.605(8) 4_665
O19 Si15 1.593(9) 4_665
O20 Si15 1.590(9) 4_665
O21 Si13 1.581(8) 2_545
O22 Si19 1.604(9) 2_545
O41 Si10 1.625(8) 4_666
O42 Si4 1.546(9) 4_666
O43 Si4 1.575(9) 4_666
O44 Si9 1.586(9) 4_666
O45 Si3 1.585(9) 4_666
O46 Si24 1.599(9) 4_565
O47 Si1 1.609(7) 2_545
O48 Si7 1.587(8) 2_545
